data_7226555
loop_
_publ_author_name
'Zhulanov, Vladimir E.'
'Dmitriev, Maksim V.'
'Maslivets, Andrey N.'
'Rubin, Michael'

_publ_section_title
;
 New method for in-situ generation of enolate-iminium 1,4-dipoles for
 [4+2] and [4+1] dipolar heterocycloaddition reactions
;
_journal_name_full 'RSC Adv.'
_journal_paper_doi 10.1039/C6RA21981K
_journal_year 2016
_chemical_formula_moiety 'C32 H22 Br N3 O4'
_chemical_formula_sum 'C32 H22 Br N3 O4'
_chemical_formula_weight 592.44
_chemical_name_systematic
;
 ?
;
_space_group_IT_number 14
_symmetry_cell_setting monoclinic
_symmetry_space_group_name_Hall '-P 2yn'
_symmetry_space_group_name_H-M 'P 1 21/n 1'
_atom_sites_solution_hydrogens geom
_atom_sites_solution_primary direct
_atom_sites_solution_secondary difmap
_audit_creation_method SHELXL-97
_audit_update_record
;
2016-03-02 deposited with the CCDC.
2016-09-12 downloaded from the CCDC.
;
_cell_angle_alpha 90.00
_cell_angle_beta 94.18(2)
_cell_angle_gamma 90.00
_cell_formula_units_Z 4
_cell_length_a 11.0358(18)
_cell_length_b 11.317(2)
_cell_length_c 22.376(7)
_cell_measurement_reflns_used 3554
_cell_measurement_temperature 295(2)
_cell_measurement_theta_max 23.5180
_cell_measurement_theta_min 3.5740
_cell_volume 2787.2(11)
_computing_cell_refinement
;
CrysAlisPro, Agilent Technologies,
Version 1.171.37.33 (release 27-03-2014 CrysAlis171 .NET)
(compiled Mar 27 2014,17:12:48)
;
_computing_data_collection
;
CrysAlisPro, Agilent Technologies,
Version 1.171.37.33 (release 27-03-2014 CrysAlis171 .NET)
(compiled Mar 27 2014,17:12:48)
;
_computing_data_reduction
;
CrysAlisPro, Agilent Technologies,
Version 1.171.37.33 (release 27-03-2014 CrysAlis171 .NET)
(compiled Mar 27 2014,17:12:48)
;
_computing_structure_refinement 'SHELXL-97 (Sheldrick, 2008)'
_computing_structure_solution 'SHELXS-97 (Sheldrick, 2008)'
_diffrn_ambient_temperature 295(2)
_diffrn_measured_fraction_theta_full 0.999
_diffrn_measured_fraction_theta_max 0.867
_diffrn_measurement_device_type 'New Xcalibur, Ruby'
_diffrn_measurement_method '\w scans'
_diffrn_radiation_monochromator graphite
_diffrn_radiation_source 'fine-focus sealed tube'
_diffrn_radiation_type MoK\a
_diffrn_radiation_wavelength 0.71073
_diffrn_reflns_av_R_equivalents 0.0318
_diffrn_reflns_av_sigmaI/netI 0.0547
_diffrn_reflns_limit_h_max 14
_diffrn_reflns_limit_h_min -13
_diffrn_reflns_limit_k_max 15
_diffrn_reflns_limit_k_min -14
_diffrn_reflns_limit_l_max 29
_diffrn_reflns_limit_l_min -17
_diffrn_reflns_number 14952
_diffrn_reflns_theta_full 26.00
_diffrn_reflns_theta_max 29.22
_diffrn_reflns_theta_min 2.69
_exptl_absorpt_coefficient_mu 1.517
_exptl_absorpt_correction_T_max 1.00000
_exptl_absorpt_correction_T_min 0.76822
_exptl_absorpt_correction_type multi-scan
_exptl_absorpt_process_details
;
CrysAlisPro, Agilent Technologies,
Version 1.171.37.33 (release 27-03-2014 CrysAlis171 .NET)
(compiled Mar 27 2014,17:12:48)
Empirical absorption correction using spherical harmonics,
 implemented in SCALE3 ABSPACK scaling algorithm.
;
_exptl_crystal_colour colourless
_exptl_crystal_density_diffrn 1.412
_exptl_crystal_density_method 'not measured'
_exptl_crystal_description prism
_exptl_crystal_F_000 1208
_exptl_crystal_size_max 0.40
_exptl_crystal_size_mid 0.25
_exptl_crystal_size_min 0.15
_refine_diff_density_max 0.232
_refine_diff_density_min -0.599
_refine_diff_density_rms 0.047
_refine_ls_extinction_method none
_refine_ls_goodness_of_fit_ref 1.025
_refine_ls_hydrogen_treatment constr
_refine_ls_matrix_type full
_refine_ls_number_parameters 436
_refine_ls_number_reflns 6566
_refine_ls_number_restraints 10
_refine_ls_restrained_S_all 1.037
_refine_ls_R_factor_all 0.1230
_refine_ls_R_factor_gt 0.0543
_refine_ls_shift/su_max 0.020
_refine_ls_shift/su_mean 0.002
_refine_ls_structure_factor_coef Fsqd
_refine_ls_weighting_details 'calc w=1/[\s^2^(Fo^2^)+(0.0622P)^2^+0.0000P] where P=(Fo^2^+2Fc^2^)/3'
_refine_ls_weighting_scheme calc
_refine_ls_wR_factor_gt 0.1188
_refine_ls_wR_factor_ref 0.1408
_reflns_number_gt 3465
_reflns_number_total 6566
_reflns_threshold_expression >2\s(I)
_cod_data_source_file c6ra21981k2.cif
_cod_data_source_block psu-119-vzh-89
_cod_original_cell_volume 2787.3(11)
_cod_original_sg_symbol_H-M 'P 21/n'
_cod_database_code 7226555

loop_
_symmetry_equiv_pos_as_xyz
'x, y, z'
'-x+1/2, y+1/2, -z+1/2'
'-x, -y, -z'
'x-1/2, -y-1/2, z-1/2'

loop_
_atom_site_label
_atom_site_type_symbol
_atom_site_fract_x
_atom_site_fract_y
_atom_site_fract_z
_atom_site_U_iso_or_equiv
_atom_site_adp_type
_atom_site_occupancy
_atom_site_symmetry_multiplicity
_atom_site_calc_flag
_atom_site_refinement_flags
_atom_site_disorder_assembly
_atom_site_disorder_group
C32 C 0.1300(7) 0.1303(6) 0.4814(4) 0.142(4) Uani 0.600(6) 1 d P A 1
H32A H 0.1711 0.0965 0.4492 0.212 Uiso 0.600(6) 1 calc PR A 1
H32B H 0.0609 0.0824 0.4891 0.212 Uiso 0.600(6) 1 calc PR A 1
H32C H 0.1845 0.1335 0.5168 0.212 Uiso 0.600(6) 1 calc PR A 1
C32A C 0.3142(12) 0.1790(12) 0.4601(7) 0.178(7) Uani 0.400(6) 1 d P A 2
H32D H 0.3173 0.1798 0.5031 0.266 Uiso 0.400(6) 1 calc PR A 2
H32E H 0.3941 0.1649 0.4473 0.266 Uiso 0.400(6) 1 calc PR A 2
H32F H 0.2603 0.1174 0.4451 0.266 Uiso 0.400(6) 1 calc PR A 2
C13 C 0.3709(13) 0.8490(7) 0.5286(6) 0.105(4) Uani 0.600(6) 1 d PD A 1
H13 H 0.4168 0.8769 0.5622 0.126 Uiso 0.600(6) 1 calc PR A 1
C14 C 0.4223(7) 0.8108(7) 0.4817(4) 0.120(3) Uani 0.600(6) 1 d PD A 1
H14 H 0.5067 0.8117 0.4826 0.144 Uiso 0.600(6) 1 calc PR A 1
C15 C 0.3592(5) 0.7697(6) 0.4317(3) 0.085(2) Uani 0.600(6) 1 d PD A 1
H15 H 0.4007 0.7371 0.4009 0.102 Uiso 0.600(6) 1 calc PR A 1
C13A C 0.3524(12) 0.9111(11) 0.5166(6) 0.076(4) Uani 0.400(6) 1 d P A 2
H13A H 0.3985 0.9458 0.5484 0.091 Uiso 0.400(6) 1 calc PR A 2
C14A C 0.3840(11) 0.9244(13) 0.4601(6) 0.121(5) Uani 0.400(6) 1 d P A 2
H14A H 0.4471 0.9756 0.4528 0.145 Uiso 0.400(6) 1 calc PR A 2
C15A C 0.3248(9) 0.8632(11) 0.4115(4) 0.096(4) Uani 0.400(6) 1 d P A 2
H15A H 0.3426 0.8776 0.3721 0.116 Uiso 0.400(6) 1 calc PR A 2
C17 C 0.2787(9) 0.6126(9) 0.2962(4) 0.084(3) Uani 0.600(6) 1 d PD A 1
H17 H 0.2692 0.5438 0.3181 0.101 Uiso 0.600(6) 1 calc PR A 1
C18 C 0.3417(12) 0.6044(12) 0.2472(7) 0.111(5) Uani 0.600(6) 1 d PD A 1
H18 H 0.3757 0.5327 0.2369 0.134 Uiso 0.600(6) 1 calc PR A 1
C20 C 0.3060(9) 0.8101(9) 0.2322(4) 0.104(3) Uani 0.600(6) 1 d PD A 1
H20 H 0.3173 0.8785 0.2103 0.125 Uiso 0.600(6) 1 calc PR A 1
C8 C 0.2419(8) 0.8126(7) 0.2831(4) 0.090(3) Uani 0.600(6) 1 d PD A 1
H8 H 0.2077 0.8833 0.2948 0.108 Uiso 0.600(6) 1 calc PR A 1
C17A C 0.3256(11) 0.6366(13) 0.3178(7) 0.070(4) Uani 0.400(6) 1 d PD A 2
H17A H 0.3504 0.5930 0.3517 0.084 Uiso 0.400(6) 1 calc PR A 2
C18A C 0.3867(16) 0.6292(17) 0.2633(9) 0.088(6) Uani 0.400(6) 1 d PD A 2
H18A H 0.4502 0.5756 0.2613 0.105 Uiso 0.400(6) 1 calc PR A 2
C20A C 0.2590(10) 0.7567(13) 0.2143(5) 0.087(4) Uani 0.400(6) 1 d PD A 2
H20A H 0.2295 0.7928 0.1788 0.104 Uiso 0.400(6) 1 calc PR A 2
C8A C 0.1945(8) 0.7704(10) 0.2644(5) 0.064(3) Uani 0.400(6) 1 d PD A 2
H8A H 0.1271 0.8200 0.2627 0.077 Uiso 0.400(6) 1 calc PR A 2
C12 C 0.2525(5) 0.8466(3) 0.52660(17) 0.0967(13) Uani 1 1 d D . .
H12 H 0.2118 0.8779 0.5580 0.116 Uiso 1 1 calc R A 1
C11 C 0.1881(4) 0.7974(3) 0.47788(18) 0.0925(12) Uani 1 1 d D A .
H11 H 0.1071 0.7780 0.4817 0.111 Uiso 1 1 calc R . .
C19 C 0.3549(3) 0.6981(4) 0.21412(18) 0.0893(12) Uani 1 1 d D . .
H19 H 0.3954 0.6928 0.1792 0.107 Uiso 1 1 calc R A 1
C10 C 0.2338(2) 0.7759(2) 0.42599(14) 0.0545(7) Uani 1 1 d D . .
C16 C 0.2280(2) 0.7123(2) 0.31645(12) 0.0469(7) Uani 1 1 d D . .
Br1 Br -0.49691(3) 1.07148(3) 0.289635(19) 0.0887(2) Uani 1 1 d . . .
C21 C -0.0003(2) 0.5667(2) 0.37868(12) 0.0444(6) Uani 1 1 d . A .
O1 O -0.08782(14) 0.63940(15) 0.35603(9) 0.0572(5) Uani 1 1 d . . .
N1 N 0.05186(18) 0.79682(18) 0.35945(10) 0.0525(6) Uani 1 1 d . . .
N2 N 0.11418(17) 0.60419(18) 0.39035(10) 0.0458(5) Uani 1 1 d . . .
C24 C -0.2364(2) 0.4123(2) 0.38506(13) 0.0476(7) Uani 1 1 d . . .
N3 N 0.18705(18) 0.51621(19) 0.41302(10) 0.0476(5) Uani 1 1 d . A .
C22 C -0.0073(2) 0.4493(2) 0.39310(12) 0.0458(6) Uani 1 1 d . . .
C9 C 0.1583(2) 0.7230(2) 0.37320(12) 0.0473(7) Uani 1 1 d D A .
C4 C -0.1610(2) 0.8317(2) 0.33536(13) 0.0500(7) Uani 1 1 d . . .
O2 O -0.09327(18) 0.27103(18) 0.35871(12) 0.0811(7) Uani 1 1 d . . .
C7 C -0.0542(2) 0.7578(2) 0.35131(13) 0.0506(7) Uani 1 1 d . A .
C31 C 0.1638(3) 0.3124(3) 0.44091(14) 0.0624(8) Uani 1 1 d . . .
C30 C 0.1140(2) 0.4233(2) 0.41463(12) 0.0458(6) Uani 1 1 d . A .
O4 O 0.2712(2) 0.2889(2) 0.43783(12) 0.0904(8) Uani 1 1 d . A .
C1 C -0.3597(2) 0.9738(3) 0.30712(14) 0.0608(8) Uani 1 1 d . A .
C3 C -0.1471(3) 0.9516(2) 0.32863(14) 0.0607(8) Uani 1 1 d . A .
H3 H -0.0700 0.9847 0.3338 0.073 Uiso 1 1 calc R . .
C23 C -0.1118(2) 0.3700(2) 0.37775(13) 0.0521(7) Uani 1 1 d . A .
C25 C -0.2602(2) 0.4887(3) 0.43067(14) 0.0628(8) Uani 1 1 d . . .
H25 H -0.1961 0.5209 0.4546 0.075 Uiso 1 1 calc R . .
C28 C -0.4501(3) 0.3977(4) 0.3600(2) 0.0928(12) Uani 1 1 d . . .
H28 H -0.5147 0.3678 0.3356 0.111 Uiso 1 1 calc R . .
C6 C -0.3757(3) 0.8554(3) 0.31209(17) 0.0799(10) Uani 1 1 d . . .
H6 H -0.4529 0.8228 0.3055 0.096 Uiso 1 1 calc R A .
C5 C -0.2768(3) 0.7833(3) 0.32695(16) 0.0742(10) Uani 1 1 d . A .
H5 H -0.2878 0.7024 0.3313 0.089 Uiso 1 1 calc R . .
C26 C -0.3786(3) 0.5182(3) 0.44139(16) 0.0815(10) Uani 1 1 d . . .
H26 H -0.3939 0.5698 0.4723 0.098 Uiso 1 1 calc R . .
C29 C -0.3320(3) 0.3674(3) 0.34904(16) 0.0709(9) Uani 1 1 d . . .
H29 H -0.3175 0.3171 0.3175 0.085 Uiso 1 1 calc R . .
C2 C -0.2459(3) 1.0233(3) 0.31438(15) 0.0674(9) Uani 1 1 d . . .
H2 H -0.2356 1.1042 0.3097 0.081 Uiso 1 1 calc R A .
O3 O 0.0901(2) 0.2475(2) 0.46541(15) 0.1239(12) Uani 1 1 d . A .
C27 C -0.4721(3) 0.4711(4) 0.4064(2) 0.0932(12) Uani 1 1 d . . .
H27 H -0.5518 0.4889 0.4141 0.112 Uiso 1 1 calc R . .

loop_
_atom_site_aniso_label
_atom_site_aniso_U_11
_atom_site_aniso_U_22
_atom_site_aniso_U_33
_atom_site_aniso_U_23
_atom_site_aniso_U_13
_atom_site_aniso_U_12
C32 0.116(6) 0.098(5) 0.210(10) 0.098(6) 0.005(6) -0.008(5)
C32A 0.127(10) 0.161(12) 0.249(18) 0.094(12) 0.037(11) 0.090(10)
C13 0.128(9) 0.086(7) 0.094(8) 0.010(6) -0.041(6) -0.029(7)
C14 0.076(5) 0.171(10) 0.110(7) -0.044(7) -0.021(5) -0.014(5)
C15 0.057(3) 0.110(6) 0.084(5) -0.036(4) -0.019(3) -0.005(3)
C13A 0.075(6) 0.090(9) 0.057(8) -0.020(7) -0.029(6) 0.004(7)
C14A 0.096(8) 0.159(13) 0.108(11) -0.027(9) 0.011(7) -0.083(8)
C15A 0.097(8) 0.132(10) 0.060(6) -0.002(6) 0.000(5) -0.070(8)
C17 0.102(8) 0.088(6) 0.065(7) 0.028(5) 0.024(5) 0.022(6)
C18 0.136(12) 0.088(8) 0.120(10) 0.035(8) 0.080(8) 0.024(7)
C20 0.125(8) 0.109(7) 0.083(6) 0.029(5) 0.035(6) -0.042(6)
C8 0.106(7) 0.065(5) 0.105(7) 0.016(4) 0.039(5) -0.022(4)
C17A 0.068(8) 0.093(8) 0.052(8) 0.022(6) 0.018(5) 0.017(6)
C18A 0.074(9) 0.069(7) 0.128(14) -0.018(8) 0.062(8) -0.014(6)
C20A 0.063(7) 0.121(11) 0.079(8) 0.037(7) 0.016(6) 0.015(7)
C8A 0.041(5) 0.072(8) 0.081(8) 0.032(6) 0.015(5) 0.003(4)
C12 0.143(4) 0.084(3) 0.063(3) -0.010(2) 0.009(3) -0.031(3)
C11 0.095(3) 0.107(3) 0.077(3) -0.011(2) 0.022(2) -0.048(2)
C19 0.070(3) 0.133(4) 0.067(3) -0.002(3) 0.019(2) -0.018(2)
C10 0.0458(15) 0.0603(18) 0.058(2) 0.0008(15) 0.0065(14) -0.0126(13)
C16 0.0370(13) 0.0526(17) 0.0510(18) 0.0055(15) 0.0022(13) -0.0140(12)
Br1 0.0654(2) 0.0821(3) 0.1160(4) 0.0103(2) -0.0099(2) 0.02106(16)
C21 0.0310(12) 0.0488(15) 0.0533(17) 0.0063(13) 0.0025(12) -0.0033(11)
O1 0.0368(9) 0.0457(11) 0.0877(15) 0.0132(10) -0.0051(9) -0.0065(8)
N1 0.0391(12) 0.0495(13) 0.0687(17) 0.0054(12) 0.0036(11) -0.0061(10)
N2 0.0356(11) 0.0464(12) 0.0553(15) 0.0065(11) 0.0025(10) -0.0084(9)
C24 0.0385(13) 0.0464(15) 0.0579(19) 0.0055(14) 0.0033(13) -0.0080(11)
N3 0.0374(11) 0.0509(13) 0.0539(15) 0.0064(11) 0.0007(10) -0.0023(10)
C22 0.0385(13) 0.0469(16) 0.0523(17) 0.0029(13) 0.0055(12) -0.0046(11)
C9 0.0373(12) 0.0454(15) 0.0590(18) 0.0070(13) 0.0027(12) -0.0108(11)
C4 0.0413(14) 0.0524(17) 0.0558(19) 0.0038(14) 0.0006(13) -0.0006(12)
O2 0.0578(12) 0.0539(13) 0.134(2) -0.0215(13) 0.0217(13) -0.0083(10)
C7 0.0445(14) 0.0488(16) 0.0589(19) 0.0053(14) 0.0059(13) -0.0067(12)
C31 0.0627(19) 0.0552(18) 0.068(2) 0.0068(16) -0.0026(17) -0.0030(16)
C30 0.0403(13) 0.0488(16) 0.0488(17) 0.0042(13) 0.0070(12) 0.0003(12)
O4 0.0577(13) 0.0767(15) 0.137(2) 0.0251(15) 0.0075(14) 0.0160(12)
C1 0.0532(17) 0.0587(19) 0.070(2) 0.0065(16) 0.0005(15) 0.0078(14)
C3 0.0498(16) 0.0513(18) 0.080(2) 0.0035(16) -0.0004(15) -0.0049(13)
C23 0.0463(14) 0.0451(16) 0.066(2) 0.0037(15) 0.0111(13) -0.0091(12)
C25 0.0450(15) 0.081(2) 0.063(2) -0.0047(18) 0.0084(14) -0.0055(14)
C28 0.0437(18) 0.106(3) 0.125(4) -0.010(3) -0.022(2) -0.0029(18)
C6 0.0447(16) 0.070(2) 0.122(3) 0.017(2) -0.0146(18) -0.0045(15)
C5 0.0468(16) 0.0575(18) 0.116(3) 0.0138(19) -0.0067(17) -0.0075(14)
C26 0.0573(19) 0.106(3) 0.084(3) -0.011(2) 0.0212(18) 0.0041(19)
C29 0.0580(18) 0.066(2) 0.087(2) -0.0110(18) -0.0069(17) -0.0030(16)
C2 0.0638(19) 0.0503(17) 0.088(2) 0.0033(17) 0.0024(17) 0.0020(15)
O3 0.0769(16) 0.0941(19) 0.205(3) 0.088(2) 0.0380(18) 0.0113(14)
C27 0.0456(18) 0.115(3) 0.120(3) 0.004(3) 0.009(2) 0.007(2)

loop_
_atom_type_symbol
_atom_type_description
_atom_type_scat_dispersion_real
_atom_type_scat_dispersion_imag
_atom_type_scat_source
C C 0.0033 0.0016 'International Tables Vol C Tables 4.2.6.8 and 6.1.1.4'
H H 0.0000 0.0000 'International Tables Vol C Tables 4.2.6.8 and 6.1.1.4'
Br Br -0.2901 2.4595 'International Tables Vol C Tables 4.2.6.8 and 6.1.1.4'
N N 0.0061 0.0033 'International Tables Vol C Tables 4.2.6.8 and 6.1.1.4'
O O 0.0106 0.0060 'International Tables Vol C Tables 4.2.6.8 and 6.1.1.4'

loop_
_geom_angle_atom_site_label_1
_geom_angle_atom_site_label_2
_geom_angle_atom_site_label_3
_geom_angle
O3 C32 H32A 109.5
O3 C32 H32B 109.5
O3 C32 H32C 109.5
O4 C32A H32D 109.5
O4 C32A H32E 109.5
H32D C32A H32E 109.5
O4 C32A H32F 109.5
H32D C32A H32F 109.5
H32E C32A H32F 109.5
C14 C13 C12 117.4(9)
C14 C13 H13 121.3
C12 C13 H13 121.3
C13 C14 C15 123.4(8)
C13 C14 H14 118.3
C15 C14 H14 118.3
C14 C15 C10 120.6(6)
C14 C15 H15 119.7
C10 C15 H15 119.7
C14A C13A C12 119.0(10)
C14A C13A H13A 120.5
C12 C13A H13A 120.5
C13A C14A C15A 122.3(9)
C13A C14A H14A 118.9
C15A C14A H14A 118.9
C14A C15A C10 116.6(8)
C14A C15A H15A 121.7
C10 C15A H15A 121.7
C18 C17 C16 125.6(10)
C18 C17 H17 117.2
C16 C17 H17 117.2
C19 C18 C17 119.4(13)
C19 C18 H18 120.3
C17 C18 H18 120.3
C8 C20 C19 118.2(7)
C8 C20 H20 120.9
C19 C20 H20 120.9
C16 C8 C20 121.0(8)
C16 C8 H8 119.5
C20 C8 H8 119.5
C16 C17A C18A 115.7(13)
C16 C17A H17A 122.1
C18A C17A H17A 122.1
C19 C18A C17A 122.5(17)
C19 C18A H18A 118.8
C17A C18A H18A 118.8
C19 C20A C8A 123.3(10)
C19 C20A H20A 118.3
C8A C20A H20A 118.3
C16 C8A C20A 121.0(9)
C16 C8A H8A 119.5
C20A C8A H8A 119.5
C13 C12 C11 119.6(7)
C13A C12 C11 117.9(6)
C13 C12 H12 120.2
C13A C12 H12 111.2
C11 C12 H12 120.2
C10 C11 C12 124.2(4)
C10 C11 H11 117.9
C12 C11 H11 117.9
C20A C19 C18 107.4(9)
C20A C19 C18A 117.8(11)
C18 C19 C20 119.5(9)
C18A C19 C20 110.6(11)
C20A C19 H19 119.7
C18 C19 H19 120.2
C18A C19 H19 121.7
C20 C19 H19 120.2
C11 C10 C15 111.8(4)
C11 C10 C15A 112.5(5)
C11 C10 C9 122.2(3)
C15 C10 C9 122.7(3)
C15A C10 C9 116.1(4)
C17 C16 C8A 102.1(7)
C17 C16 C8 116.3(7)
C8A C16 C17A 118.8(8)
C8 C16 C17A 114.1(8)
C17 C16 C9 125.9(5)
C8A C16 C9 123.2(5)
C8 C16 C9 117.9(4)
C17A C16 C9 118.0(7)
N2 C21 O1 121.6(2)
N2 C21 C22 109.2(2)
O1 C21 C22 129.2(2)
C21 O1 C7 115.42(18)
C7 N1 C9 124.0(2)
C21 N2 N3 111.47(19)
C21 N2 C9 123.8(2)
N3 N2 C9 124.28(18)
C29 C24 C25 119.1(3)
C29 C24 C23 119.7(3)
C25 C24 C23 121.0(2)
C30 N3 N2 104.34(19)
C21 C22 C30 102.3(2)
C21 C22 C23 126.1(2)
C30 C22 C23 130.7(2)
N1 C9 N2 107.36(18)
N1 C9 C10 109.1(2)
N2 C9 C10 109.1(2)
N1 C9 C16 108.3(2)
N2 C9 C16 109.6(2)
C10 C9 C16 113.3(2)
C3 C4 C5 118.9(3)
C3 C4 C7 119.6(2)
C5 C4 C7 121.5(2)
N1 C7 O1 125.3(2)
N1 C7 C4 124.1(2)
O1 C7 C4 110.6(2)
O4 C31 O3 124.1(3)
O4 C31 C30 119.8(3)
O3 C31 C30 116.0(3)
N3 C30 C22 112.7(2)
N3 C30 C31 118.4(2)
C22 C30 C31 128.8(2)
C31 O4 C32A 118.3(6)
C6 C1 C2 121.1(3)
C6 C1 Br1 119.1(2)
C2 C1 Br1 119.8(2)
C4 C3 C2 120.9(3)
C4 C3 H3 119.5
C2 C3 H3 119.5
O2 C23 C24 121.1(2)
O2 C23 C22 119.3(2)
C24 C23 C22 119.6(2)
C24 C25 C26 120.8(3)
C24 C25 H25 119.6
C26 C25 H25 119.6
C27 C28 C29 120.5(3)
C27 C28 H28 119.8
C29 C28 H28 119.8
C1 C6 C5 119.8(3)
C1 C6 H6 120.1
C5 C6 H6 120.1
C6 C5 C4 120.1(3)
C6 C5 H5 120.0
C4 C5 H5 120.0
C27 C26 C25 119.5(3)
C27 C26 H26 120.3
C25 C26 H26 120.3
C24 C29 C28 119.7(3)
C24 C29 H29 120.2
C28 C29 H29 120.2
C1 C2 C3 119.3(3)
C1 C2 H2 120.4
C3 C2 H2 120.4
C31 O3 C32 117.1(4)
C26 C27 C28 120.5(3)
C26 C27 H27 119.8
C28 C27 H27 119.8

loop_
_geom_bond_atom_site_label_1
_geom_bond_atom_site_label_2
_geom_bond_distance
C32 O3 1.436(7)
C32 H32A 0.9600
C32 H32B 0.9600
C32 H32C 0.9600
C32A O4 1.410(11)
C32A H32D 0.9600
C32A H32E 0.9600
C32A H32F 0.9600
C13 C14 1.302(14)
C13 C12 1.305(14)
C13 H13 0.9300
C14 C15 1.357(9)
C14 H14 0.9300
C15 C10 1.382(6)
C15 H15 0.9300
C13A C14A 1.345(17)
C13A C12 1.355(16)
C13A H13A 0.9300
C14A C15A 1.410(14)
C14A H14A 0.9300
C15A C10 1.462(9)
C15A H15A 0.9300
C17 C18 1.345(18)
C17 C16 1.352(10)
C17 H17 0.9300
C18 C19 1.307(11)
C18 H18 0.9300
C20 C8 1.383(10)
C20 C19 1.447(11)
C20 H20 0.9300
C8 C16 1.374(8)
C8 H8 0.9300
C17A C16 1.375(12)
C17A C18A 1.44(3)
C17A H17A 0.9300
C18A C19 1.374(16)
C18A H18A 0.9300
C20A C19 1.249(12)
C20A C8A 1.380(12)
C20A H20A 0.9300
C8A C16 1.365(11)
C8A H8A 0.9300
C12 C11 1.375(5)
C12 H12 0.9300
C11 C10 1.322(4)
C11 H11 0.9300
C19 H19 0.9300
C10 C9 1.518(4)
C16 C9 1.536(4)
Br1 C1 1.892(3)
C21 N2 1.340(3)
C21 O1 1.340(3)
C21 C22 1.371(3)
O1 C7 1.397(3)
N1 C7 1.252(3)
N1 C9 1.456(3)
N2 N3 1.355(3)
N2 C9 1.490(3)
C24 C29 1.377(4)
C24 C25 1.378(4)
C24 C23 1.477(4)
N3 C30 1.327(3)
C22 C30 1.421(3)
C22 C23 1.481(4)
C4 C3 1.375(4)
C4 C5 1.390(4)
C4 C7 1.468(4)
O2 C23 1.221(3)
C31 O4 1.222(3)
C31 O3 1.252(4)
C31 C30 1.474(4)
C1 C6 1.357(4)
C1 C2 1.374(4)
C3 C2 1.377(4)
C3 H3 0.9300
C25 C26 1.387(4)
C25 H25 0.9300
C28 C27 1.365(5)
C28 C29 1.386(4)
C28 H28 0.9300
C6 C5 1.384(4)
C6 H6 0.9300
C5 H5 0.9300
C26 C27 1.358(5)
C26 H26 0.9300
C29 H29 0.9300
C2 H2 0.9300
C27 H27 0.9300
